data_8106230
loop_
_publ_author_name
'Yi-Min, Feng'
'Hong-Mei, Guo'
'Qing-Yun, Liu'
'Xi-Shi, Tai'

_publ_section_title
;
 The crystal structure of
 poly[\m2-aqua-(\m2-2-naphthylamine-1-sulfonato-\k3
 O,O&#x2032;:O&#x2032;&#x2032;)sodium(I)], C10H10N1O4S1Na
;
_journal_issue 4
_journal_name_full 'Zeitschrift f\"ur Kristallographie - New Crystal Structures'
_journal_page_first 603
_journal_page_last 604
_journal_paper_doi 10.1515/ncrs-2017-0362
_journal_volume 233
_journal_year 2018
_chemical_formula_sum 'C10 H10 N Na O4 S'
_chemical_formula_weight 263.24
_space_group_IT_number 14
_space_group_name_Hall '-P 2ybc'
_space_group_name_H-M_alt 'P 1 21/c 1'
_symmetry_cell_setting monoclinic
_symmetry_space_group_name_H-M 'P 1 21/c 1'
_atom_sites_solution_hydrogens geom
_atom_sites_solution_primary direct
_atom_sites_solution_secondary difmap
_cell_angle_alpha 90.00
_cell_angle_beta 97.69(3)
_cell_angle_gamma 90.00
_cell_formula_units_Z 4
_cell_length_a 16.737(3)
_cell_length_b 6.6610(13)
_cell_length_c 10.427(2)
_cell_measurement_reflns_used 1903
_cell_measurement_temperature 293(2)
_cell_measurement_theta_max 25.3421
_cell_measurement_theta_min 2.2089
_cell_volume 1152.0(4)
_computing_cell_refinement SMART
_computing_data_collection 'SMART (Bruker, 2000)'
_computing_data_reduction 'SAINT (Bruker, 2000)'
_computing_molecular_graphics Diamond
_computing_publication_material SHELXTL
_computing_structure_refinement 'SHELXL-97 (Sheldrick, 1997)'
_computing_structure_solution 'SHELXS-97 (Sheldrick, 1990)'
_diffrn_ambient_temperature 293(2)
_diffrn_measured_fraction_theta_full 0.998
_diffrn_measured_fraction_theta_max 0.998
_diffrn_measurement_device_type bruker-CCD
_diffrn_measurement_method 'phi and omega scans'
_diffrn_radiation_monochromator graphite
_diffrn_radiation_source 'fine-focus sealed tube'
_diffrn_radiation_type MoK\a
_diffrn_radiation_wavelength 0.71073
_diffrn_reflns_av_R_equivalents 0.0445
_diffrn_reflns_av_sigmaI/netI 0.0412
_diffrn_reflns_limit_h_max 19
_diffrn_reflns_limit_h_min -19
_diffrn_reflns_limit_k_max 7
_diffrn_reflns_limit_k_min -7
_diffrn_reflns_limit_l_max 11
_diffrn_reflns_limit_l_min -12
_diffrn_reflns_number 8472
_diffrn_reflns_theta_full 25.01
_diffrn_reflns_theta_max 25.01
_diffrn_reflns_theta_min 3.30
_exptl_absorpt_coefficient_mu 0.319
_exptl_absorpt_correction_T_max 0.9448
_exptl_absorpt_correction_T_min 0.9360
_exptl_absorpt_correction_type multi-scan
_exptl_absorpt_process_details sadabs
_exptl_crystal_colour yellow
_exptl_crystal_density_diffrn 1.518
_exptl_crystal_density_method 'not measured'
_exptl_crystal_description block
_exptl_crystal_F_000 544
_exptl_crystal_size_max 0.21
_exptl_crystal_size_mid 0.20
_exptl_crystal_size_min 0.18
_refine_diff_density_max 0.509
_refine_diff_density_min -0.248
_refine_diff_density_rms 0.089
_refine_ls_extinction_method none
_refine_ls_goodness_of_fit_ref 1.098
_refine_ls_hydrogen_treatment mixed
_refine_ls_matrix_type full
_refine_ls_number_parameters 154
_refine_ls_number_reflns 2023
_refine_ls_number_restraints 0
_refine_ls_restrained_S_all 1.098
_refine_ls_R_factor_all 0.0432
_refine_ls_R_factor_gt 0.0419
_refine_ls_shift/su_max 0.001
_refine_ls_shift/su_mean 0.000
_refine_ls_structure_factor_coef Fsqd
_refine_ls_weighting_details 'calc w=1/[\s^2^(Fo^2^)+(0.0737P)^2^+0.2654P] where P=(Fo^2^+2Fc^2^)/3'
_refine_ls_weighting_scheme calc
_refine_ls_wR_factor_gt 0.1086
_refine_ls_wR_factor_ref 0.1104
_reflns_number_gt 1903
_reflns_number_total 2023
_reflns_threshold_expression >2sigma(I)
_cod_data_source_file suppl_ncrs-2017-0362_suppl.cif
_cod_data_source_block ww
_cod_original_sg_symbol_H-M P21/c
_cod_original_formula_sum 'C10 H10 N Na O4 S '
_cod_database_code 8106230

loop_
_symmetry_equiv_pos_as_xyz
'x, y, z'
'-x, y+1/2, -z+1/2'
'-x, -y, -z'
'x, -y-1/2, z-1/2'

loop_
_atom_site_label
_atom_site_type_symbol
_atom_site_fract_x
_atom_site_fract_y
_atom_site_fract_z
_atom_site_U_iso_or_equiv
_atom_site_adp_type
_atom_site_occupancy
_atom_site_symmetry_multiplicity
_atom_site_calc_flag
_atom_site_refinement_flags
_atom_site_disorder_assembly
_atom_site_disorder_group
N1 N 0.32688(11) 0.8056(2) 0.13482(16) 0.0448(4) Uani 1 1 d . . .
H1A H 0.3747 0.7567 0.1389 0.054 Uiso 1 1 calc R . .
H1B H 0.3135 0.9086 0.0870 0.054 Uiso 1 1 calc R . .
S1 S 0.38247(2) 0.44110(6) 0.31509(3) 0.02387(18) Uani 1 1 d . . .
Na1 Na 0.47302(4) 0.28467(11) 0.09829(6) 0.0316(2) Uani 1 1 d . . .
C1 C 0.28589(10) 0.5533(2) 0.28515(16) 0.0258(4) Uani 1 1 d . . .
C2 C 0.27173(11) 0.7190(3) 0.20493(16) 0.0343(4) Uani 1 1 d . . .
C3 C 0.19264(13) 0.8026(3) 0.1872(2) 0.0518(6) Uani 1 1 d . . .
H3A H 0.1824 0.9160 0.1356 0.062 Uiso 1 1 calc R . .
C4 C 0.13208(13) 0.7208(4) 0.2437(2) 0.0571(6) Uani 1 1 d . . .
H4A H 0.0815 0.7808 0.2307 0.069 Uiso 1 1 calc R . .
C5 C 0.14326(11) 0.5472(3) 0.3218(2) 0.0431(5) Uani 1 1 d . . .
C6 C 0.07905(13) 0.4573(4) 0.3775(3) 0.0597(7) Uani 1 1 d . . .
H6A H 0.0282 0.5160 0.3632 0.072 Uiso 1 1 calc R . .
C7 C 0.08926(14) 0.2911(4) 0.4498(3) 0.0653(7) Uani 1 1 d . . .
H7A H 0.0460 0.2342 0.4840 0.078 Uiso 1 1 calc R . .
C8 C 0.16576(13) 0.2043(4) 0.4732(2) 0.0537(6) Uani 1 1 d . . .
H8A H 0.1734 0.0892 0.5238 0.064 Uiso 1 1 calc R . .
C9 C 0.23003(11) 0.2869(3) 0.42210(19) 0.0395(4) Uani 1 1 d . . .
H9A H 0.2804 0.2267 0.4396 0.047 Uiso 1 1 calc R . .
C10 C 0.22142(10) 0.4606(3) 0.34390(16) 0.0303(4) Uani 1 1 d . . .
O1 O 0.37575(7) 0.24350(17) 0.25407(11) 0.0310(3) Uani 1 1 d . . .
O1W O 0.59036(8) 0.45177(18) 0.05298(12) 0.0362(3) Uani 1 1 d . . .
H1WB H 0.6248 0.3834 0.0194 0.054 Uiso 1 1 d R . .
H1WA H 0.6076 0.5225 0.1171 0.054 Uiso 1 1 d R . .
O2 O 0.40234(7) 0.43095(19) 0.45424(11) 0.0341(3) Uani 1 1 d . . .
O3 O 0.44021(7) 0.56489(18) 0.25648(12) 0.0347(3) Uani 1 1 d . . .

loop_
_atom_site_aniso_label
_atom_site_aniso_U_11
_atom_site_aniso_U_22
_atom_site_aniso_U_33
_atom_site_aniso_U_23
_atom_site_aniso_U_13
_atom_site_aniso_U_12
N1 0.0576(10) 0.0338(9) 0.0432(9) 0.0162(7) 0.0069(7) 0.0025(7)
S1 0.0245(3) 0.0242(3) 0.0228(3) -0.00078(13) 0.00270(17) 0.00096(13)
Na1 0.0321(4) 0.0332(4) 0.0290(4) -0.0002(3) 0.0023(3) -0.0024(3)
C1 0.0260(8) 0.0250(9) 0.0254(8) -0.0017(6) 0.0001(6) 0.0023(6)
C2 0.0418(10) 0.0281(9) 0.0308(8) -0.0003(7) -0.0026(7) 0.0031(7)
C3 0.0557(13) 0.0439(12) 0.0524(12) 0.0112(9) -0.0055(10) 0.0202(10)
C4 0.0368(10) 0.0643(15) 0.0672(14) 0.0015(11) -0.0047(10) 0.0224(10)
C5 0.0274(9) 0.0515(13) 0.0490(12) -0.0081(9) 0.0003(8) 0.0034(8)
C6 0.0272(10) 0.0793(18) 0.0730(16) -0.0122(13) 0.0081(10) -0.0013(10)
C7 0.0438(13) 0.0763(18) 0.0801(17) -0.0088(14) 0.0242(12) -0.0225(12)
C8 0.0522(12) 0.0503(13) 0.0627(13) 0.0035(10) 0.0224(10) -0.0127(10)
C9 0.0370(10) 0.0362(10) 0.0468(10) 0.0029(8) 0.0112(8) -0.0026(8)
C10 0.0265(8) 0.0328(10) 0.0310(8) -0.0054(6) 0.0012(7) -0.0004(6)
O1 0.0358(6) 0.0250(6) 0.0325(6) -0.0034(5) 0.0062(5) 0.0025(5)
O1W 0.0387(7) 0.0312(7) 0.0383(7) -0.0028(5) 0.0030(6) -0.0013(5)
O2 0.0346(6) 0.0414(8) 0.0247(6) -0.0007(5) -0.0014(5) 0.0088(5)
O3 0.0306(6) 0.0360(7) 0.0383(7) 0.0000(5) 0.0079(5) -0.0066(5)

loop_
_atom_type_symbol
_atom_type_description
_atom_type_scat_dispersion_real
_atom_type_scat_dispersion_imag
_atom_type_scat_source
C C 0.0033 0.0016 'International Tables Vol C Tables 4.2.6.8 and 6.1.1.4'
H H 0.0000 0.0000 'International Tables Vol C Tables 4.2.6.8 and 6.1.1.4'
N N 0.0061 0.0033 'International Tables Vol C Tables 4.2.6.8 and 6.1.1.4'
O O 0.0106 0.0060 'International Tables Vol C Tables 4.2.6.8 and 6.1.1.4'
S S 0.1246 0.1234 'International Tables Vol C Tables 4.2.6.8 and 6.1.1.4'
Zn Zn 0.2839 1.4301 'International Tables Vol C Tables 4.2.6.8 and 6.1.1.4'
Na Na 0.0362 0.0249 'International Tables Vol C Tables 4.2.6.8 and 6.1.1.4'

loop_
_geom_angle_atom_site_label_1
_geom_angle_atom_site_label_2
_geom_angle_atom_site_label_3
_geom_angle
_geom_angle_site_symmetry_1
_geom_angle_site_symmetry_3
C2 N1 H1A 120.0 . .
C2 N1 H1B 120.0 . .
H1A N1 H1B 120.0 . .
O2 S1 O1 112.90(7) . .
O2 S1 O3 111.65(8) . .
O1 S1 O3 110.02(7) . .
O2 S1 C1 106.18(8) . .
O1 S1 C1 106.77(7) . .
O3 S1 C1 109.06(8) . .
O2 S1 Na1 130.81(5) . .
O1 S1 Na1 52.36(5) . .
O3 S1 Na1 57.66(5) . .
C1 S1 Na1 122.88(6) . .
O2 S1 Na1 72.66(6) . 2_655
O1 S1 Na1 137.82(5) . 2_655
O3 S1 Na1 40.39(5) . 2_655
C1 S1 Na1 111.52(6) . 2_655
Na1 S1 Na1 91.18(2) . 2_655
O2 Na1 O1W 122.37(5) 4_565 .
O2 Na1 O3 104.07(6) 4_565 2_645
O1W Na1 O3 88.00(5) . 2_645
O2 Na1 O1 91.92(5) 4_565 .
O1W Na1 O1 145.64(5) . .
O3 Na1 O1 85.13(5) 2_645 .
O2 Na1 O1W 83.58(5) 4_565 3_665
O1W Na1 O1W 80.60(5) . 3_665
O3 Na1 O1W 168.49(5) 2_645 3_665
O1 Na1 O1W 103.42(5) . 3_665
O2 Na1 O3 137.10(5) 4_565 .
O1W Na1 O3 92.32(5) . .
O3 Na1 O3 101.29(3) 2_645 .
O1 Na1 O3 56.42(4) . .
O1W Na1 O3 77.76(5) 3_665 .
O2 Na1 S1 115.69(4) 4_565 .
O1W Na1 S1 119.59(4) . .
O3 Na1 S1 93.33(4) 2_645 .
O1 Na1 S1 27.98(3) . .
O1W Na1 S1 90.95(4) 3_665 .
O3 Na1 S1 28.45(3) . .
O2 Na1 S1 92.25(4) 4_565 2_645
O1W Na1 S1 77.69(4) . 2_645
O3 Na1 S1 22.88(3) 2_645 2_645
O1 Na1 S1 105.19(4) . 2_645
O1W Na1 S1 151.21(4) 3_665 2_645
O3 Na1 S1 121.59(4) . 2_645
S1 Na1 S1 116.20(2) . 2_645
O2 Na1 Na1 105.39(4) 4_565 3_665
O1W Na1 Na1 41.70(4) . 3_665
O3 Na1 Na1 129.68(4) 2_645 3_665
O1 Na1 Na1 133.00(4) . 3_665
O1W Na1 Na1 38.90(3) 3_665 3_665
O3 Na1 Na1 83.27(4) . 3_665
S1 Na1 Na1 109.00(3) . 3_665
S1 Na1 Na1 117.08(3) 2_645 3_665
C2 C1 C10 121.18(15) . .
C2 C1 S1 121.41(13) . .
C10 C1 S1 117.37(12) . .
N1 C2 C1 125.51(16) . .
N1 C2 C3 116.35(17) . .
C1 C2 C3 118.06(17) . .
C4 C3 C2 121.54(19) . .
C4 C3 H3A 119.2 . .
C2 C3 H3A 119.2 . .
C3 C4 C5 122.10(18) . .
C3 C4 H4A 118.9 . .
C5 C4 H4A 118.9 . .
C4 C5 C10 118.33(19) . .
C4 C5 C6 122.1(2) . .
C10 C5 C6 119.6(2) . .
C7 C6 C5 122.2(2) . .
C7 C6 H6A 118.9 . .
C5 C6 H6A 118.9 . .
C6 C7 C8 119.1(2) . .
C6 C7 H7A 120.4 . .
C8 C7 H7A 120.4 . .
C9 C8 C7 120.8(2) . .
C9 C8 H8A 119.6 . .
C7 C8 H8A 119.6 . .
C8 C9 C10 121.75(19) . .
C8 C9 H9A 119.1 . .
C10 C9 H9A 119.1 . .
C9 C10 C5 116.58(17) . .
C9 C10 C1 124.71(15) . .
C5 C10 C1 118.71(17) . .
S1 O1 Na1 99.66(6) . .
Na1 O1W Na1 99.40(5) . 3_665
Na1 O1W H1WB 117.4 . .
Na1 O1W H1WB 111.8 3_665 .
Na1 O1W H1WA 108.2 . .
Na1 O1W H1WA 100.4 3_665 .
H1WB O1W H1WA 116.9 . .
S1 O2 Na1 135.79(7) . 4_566
S1 O3 Na1 116.73(7) . 2_655
S1 O3 Na1 93.89(6) . .
Na1 O3 Na1 131.77(5) 2_655 .

loop_
_geom_bond_atom_site_label_1
_geom_bond_atom_site_label_2
_geom_bond_distance
_geom_bond_site_symmetry_2
N1 C2 1.379(2) .
N1 H1A 0.8600 .
N1 H1B 0.8600 .
S1 O2 1.4460(12) .
S1 O1 1.4597(12) .
S1 O3 1.4647(12) .
S1 C1 1.7702(16) .
S1 Na1 3.0676(10) .
S1 Na1 3.3643(9) 2_655
Na1 O2 2.2897(14) 4_565
Na1 O1W 2.3596(14) .
Na1 O3 2.4407(15) 2_645
Na1 O1 2.4641(14) .
Na1 O1W 2.4995(14) 3_665
Na1 O3 2.5978(14) .
Na1 S1 3.3643(9) 2_645
Na1 Na1 3.7068(14) 3_665
C1 C2 1.386(2) .
C1 C10 1.449(2) .
C2 C3 1.425(3) .
C3 C4 1.353(3) .
C3 H3A 0.9300 .
C4 C5 1.412(3) .
C4 H4A 0.9300 .
C5 C10 1.420(3) .
C5 C6 1.420(3) .
C6 C7 1.337(4) .
C6 H6A 0.9300 .
C7 C8 1.396(3) .
C7 H7A 0.9300 .
C8 C9 1.377(3) .
C8 H8A 0.9300 .
C9 C10 1.412(3) .
C9 H9A 0.9300 .
O1W Na1 2.4995(14) 3_665
O1W H1WB 0.8461 .
O1W H1WA 0.8365 .
O2 Na1 2.2897(14) 4_566
O3 Na1 2.4407(15) 2_655

loop_
_geom_torsion_atom_site_label_1
_geom_torsion_atom_site_label_2
_geom_torsion_atom_site_label_3
_geom_torsion_atom_site_label_4
_geom_torsion
_geom_torsion_site_symmetry_1
_geom_torsion_site_symmetry_2
_geom_torsion_site_symmetry_3
_geom_torsion_site_symmetry_4
O2 S1 Na1 O2 123.33(6) . . . 4_565
O1 S1 Na1 O2 34.28(7) . . . 4_565
O3 S1 Na1 O2 -144.93(8) . . . 4_565
C1 S1 Na1 O2 -52.01(8) . . . 4_565
Na1 S1 Na1 O2 -168.77(4) 2_655 . . 4_565
O2 S1 Na1 O1W -73.61(9) . . . .
O1 S1 Na1 O1W -162.66(8) . . . .
O3 S1 Na1 O1W 18.13(7) . . . .
C1 S1 Na1 O1W 111.05(8) . . . .
Na1 S1 Na1 O1W -5.71(5) 2_655 . . .
O2 S1 Na1 O3 15.98(8) . . . 2_645
O1 S1 Na1 O3 -73.07(7) . . . 2_645
O3 S1 Na1 O3 107.71(5) . . . 2_645
C1 S1 Na1 O3 -159.36(7) . . . 2_645
Na1 S1 Na1 O3 83.88(4) 2_655 . . 2_645
O2 S1 Na1 O1 89.05(9) . . . .
O3 S1 Na1 O1 -179.21(9) . . . .
C1 S1 Na1 O1 -86.29(9) . . . .
Na1 S1 Na1 O1 156.95(6) 2_655 . . .
O2 S1 Na1 O1W -153.34(8) . . . 3_665
O1 S1 Na1 O1W 117.61(7) . . . 3_665
O3 S1 Na1 O1W -61.60(7) . . . 3_665
C1 S1 Na1 O1W 31.32(7) . . . 3_665
Na1 S1 Na1 O1W -85.44(4) 2_655 . . 3_665
O2 S1 Na1 O3 -91.74(10) . . . .
O1 S1 Na1 O3 179.21(9) . . . .
C1 S1 Na1 O3 92.92(9) . . . .
Na1 S1 Na1 O3 -23.84(6) 2_655 . . .
O2 S1 Na1 S1 16.75(8) . . . 2_645
O1 S1 Na1 S1 -72.30(6) . . . 2_645
O3 S1 Na1 S1 108.49(7) . . . 2_645
C1 S1 Na1 S1 -158.59(6) . . . 2_645
Na1 S1 Na1 S1 84.65(4) 2_655 . . 2_645
O2 S1 Na1 Na1 -118.17(7) . . . 3_665
O1 S1 Na1 Na1 152.78(7) . . . 3_665
O3 S1 Na1 Na1 -26.43(6) . . . 3_665
C1 S1 Na1 Na1 66.49(7) . . . 3_665
Na1 S1 Na1 Na1 -50.27(2) 2_655 . . 3_665
O2 S1 C1 C2 127.18(14) . . . .
O1 S1 C1 C2 -112.11(14) . . . .
O3 S1 C1 C2 6.73(16) . . . .
Na1 S1 C1 C2 -56.49(16) . . . .
Na1 S1 C1 C2 49.85(15) 2_655 . . .
O2 S1 C1 C10 -55.09(14) . . . .
O1 S1 C1 C10 65.62(14) . . . .
O3 S1 C1 C10 -175.54(11) . . . .
Na1 S1 C1 C10 121.24(11) . . . .
Na1 S1 C1 C10 -132.43(11) 2_655 . . .
C10 C1 C2 N1 -173.33(16) . . . .
S1 C1 C2 N1 4.3(2) . . . .
C10 C1 C2 C3 3.3(3) . . . .
S1 C1 C2 C3 -179.06(14) . . . .
N1 C2 C3 C4 175.2(2) . . . .
C1 C2 C3 C4 -1.8(3) . . . .
C2 C3 C4 C5 -0.8(4) . . . .
C3 C4 C5 C10 1.8(3) . . . .
C3 C4 C5 C6 -177.8(2) . . . .
C4 C5 C6 C7 178.9(2) . . . .
C10 C5 C6 C7 -0.7(4) . . . .
C5 C6 C7 C8 1.0(4) . . . .
C6 C7 C8 C9 -0.4(4) . . . .
C7 C8 C9 C10 -0.4(3) . . . .
C8 C9 C10 C5 0.7(3) . . . .
C8 C9 C10 C1 -178.81(18) . . . .
C4 C5 C10 C9 -179.80(18) . . . .
C6 C5 C10 C9 -0.2(3) . . . .
C4 C5 C10 C1 -0.2(3) . . . .
C6 C5 C10 C1 179.37(17) . . . .
C2 C1 C10 C9 177.18(17) . . . .
S1 C1 C10 C9 -0.5(2) . . . .
C2 C1 C10 C5 -2.3(2) . . . .
S1 C1 C10 C5 179.94(13) . . . .
O2 S1 O1 Na1 -124.76(7) . . . .
O3 S1 O1 Na1 0.71(8) . . . .
C1 S1 O1 Na1 118.93(7) . . . .
Na1 S1 O1 Na1 -35.66(9) 2_655 . . .
O2 Na1 O1 S1 -149.48(6) 4_565 . . .
O1W Na1 O1 S1 27.33(12) . . . .
O3 Na1 O1 S1 106.56(6) 2_645 . . .
O1W Na1 O1 S1 -65.62(7) 3_665 . . .
O3 Na1 O1 S1 -0.45(5) . . . .
S1 Na1 O1 S1 117.66(5) 2_645 . . .
Na1 Na1 O1 S1 -36.25(8) 3_665 . . .
O2 Na1 O1W Na1 76.17(7) 4_565 . . 3_665
O3 Na1 O1W Na1 -178.42(5) 2_645 . . 3_665
O1 Na1 O1W Na1 -100.06(9) . . . 3_665
O1W Na1 O1W Na1 0.0 3_665 . . 3_665
O3 Na1 O1W Na1 -77.19(5) . . . 3_665
S1 Na1 O1W Na1 -85.72(5) . . . 3_665
S1 Na1 O1W Na1 160.96(4) 2_645 . . 3_665
O1 S1 O2 Na1 30.11(13) . . . 4_566
O3 S1 O2 Na1 -94.47(12) . . . 4_566
C1 S1 O2 Na1 146.77(10) . . . 4_566
Na1 S1 O2 Na1 -29.15(15) . . . 4_566
Na1 S1 O2 Na1 -105.19(11) 2_655 . . 4_566
O2 S1 O3 Na1 -15.91(10) . . . 2_655
O1 S1 O3 Na1 -142.09(7) . . . 2_655
C1 S1 O3 Na1 101.12(8) . . . 2_655
Na1 S1 O3 Na1 -141.42(9) . . . 2_655
O2 S1 O3 Na1 125.51(6) . . . .
O1 S1 O3 Na1 -0.66(7) . . . .
C1 S1 O3 Na1 -117.46(7) . . . .
Na1 S1 O3 Na1 141.42(9) 2_655 . . .
O2 Na1 O3 S1 49.51(10) 4_565 . . .
O1W Na1 O3 S1 -164.29(6) . . . .
O3 Na1 O3 S1 -75.87(5) 2_645 . . .
O1 Na1 O3 S1 0.44(5) . . . .
O1W Na1 O3 S1 115.84(7) 3_665 . . .
S1 Na1 O3 S1 -87.32(6) 2_645 . . .
Na1 Na1 O3 S1 154.93(6) 3_665 . . .
O2 Na1 O3 Na1 -178.79(6) 4_565 . . 2_655
O1W Na1 O3 Na1 -32.60(8) . . . 2_655
O3 Na1 O3 Na1 55.82(9) 2_645 . . 2_655
O1 Na1 O3 Na1 132.14(9) . . . 2_655
O1W Na1 O3 Na1 -112.46(8) 3_665 . . 2_655
S1 Na1 O3 Na1 131.69(11) . . . 2_655
S1 Na1 O3 Na1 44.37(9) 2_645 . . 2_655
Na1 Na1 O3 Na1 -73.38(7) 3_665 . . 2_655
